data_4312824
loop_
_publ_author_name
'Nate Schultheiss'
'Douglas R. Powell'
'Eric Bosch'

_publ_contact_author
; 
   Prof. Eric Bosch 
   Department of Chemistry 
   Southwest Missouri State University 
   901 South National Avenue 
   Springfield, MO  65804  USA 
;
_publ_contact_author_email erb625f@smsu.edu
_publ_contact_author_fax 1(417)8365507
_publ_contact_author_phone 1(417)8364277
_publ_section_title
;
 Anion Control of the Self-Assembly of 2,3-Diarylpyrazines with Silver(I)
 Salts
;
_journal_name_full 'Inorganic Chemistry'
_journal_page_first 8886
_journal_page_last 8890
_journal_paper_doi 10.1021/ic034994g
_journal_volume 42
_journal_year 2003
_chemical_formula_moiety '(C16 H12 Ag N2) 1+, (B F4) 1-, (C H3 N O2)2'
_chemical_formula_sum 'C18 H18 Ag B F4 N4 O4'
_chemical_formula_weight 549.04
_chemical_name_systematic
; 
 ? 
;
_space_group_IT_number 14
_symmetry_cell_setting monoclinic
_symmetry_space_group_name_Hall '-P 2ybc'
_symmetry_space_group_name_H-M 'P 1 21/c 1'
_atom_sites_solution_hydrogens geom
_atom_sites_solution_primary direct
_atom_sites_solution_secondary difmap
_audit_creation_method SHELXL-97
_cell_angle_alpha 90.00
_cell_angle_beta 104.141(3)
_cell_angle_gamma 90.00
_cell_formula_units_Z 8
_cell_length_a 15.404(2)
_cell_length_b 19.967(3)
_cell_length_c 14.279(2)
_cell_measurement_reflns_used 5837
_cell_measurement_temperature 100(2)
_cell_measurement_theta_max 30.00
_cell_measurement_theta_min 2.45
_cell_volume 4258.7(10)
_computing_cell_refinement 'Bruker SMART'
_computing_data_collection 'Bruker SMART'
_computing_data_reduction 'Bruker SAINT'
_computing_molecular_graphics 'Bruker SHELXTL'
_computing_publication_material 'Bruker SHELXTL'
_computing_structure_refinement 'SHELXL-97 (Sheldrick, 1997)'
_computing_structure_solution 'SHELXS-97 (Sheldrick, 1990)'
_diffrn_ambient_temperature 100(2)
_diffrn_measured_fraction_theta_full 0.986
_diffrn_measured_fraction_theta_max 0.986
_diffrn_measurement_device_type 'CCD area detector'
_diffrn_measurement_method '\w scan frames'
_diffrn_radiation_monochromator graphite
_diffrn_radiation_source 'fine-focus sealed tube'
_diffrn_radiation_type MoK\a
_diffrn_radiation_wavelength 0.71073
_diffrn_reflns_av_R_equivalents 0.0428
_diffrn_reflns_av_sigmaI/netI 0.0393
_diffrn_reflns_limit_h_max 18
_diffrn_reflns_limit_h_min -17
_diffrn_reflns_limit_k_max 24
_diffrn_reflns_limit_k_min -24
_diffrn_reflns_limit_l_max 16
_diffrn_reflns_limit_l_min -17
_diffrn_reflns_number 25891
_diffrn_reflns_theta_full 26.00
_diffrn_reflns_theta_max 26.00
_diffrn_reflns_theta_min 1.70
_diffrn_standards_decay_% 0.35
_diffrn_standards_number 308
_exptl_absorpt_coefficient_mu 1.014
_exptl_absorpt_correction_T_max 0.8710
_exptl_absorpt_correction_T_min 0.7784
_exptl_absorpt_correction_type multi-scan
_exptl_absorpt_process_details 'SADABS, 2000'
_exptl_crystal_colour colorless
_exptl_crystal_density_diffrn 1.713
_exptl_crystal_density_meas 0
_exptl_crystal_density_method 'not measured'
_exptl_crystal_description prism
_exptl_crystal_F_000 2192
_exptl_crystal_size_max 0.26
_exptl_crystal_size_mid 0.20
_exptl_crystal_size_min 0.14
_refine_diff_density_max 2.799
_refine_diff_density_min -2.140
_refine_diff_density_rms 0.246
_refine_ls_extinction_method none
_refine_ls_goodness_of_fit_ref 1.139
_refine_ls_hydrogen_treatment mixed
_refine_ls_matrix_type full
_refine_ls_number_parameters 577
_refine_ls_number_reflns 8244
_refine_ls_number_restraints 48
_refine_ls_restrained_S_all 1.139
_refine_ls_R_factor_all 0.0793
_refine_ls_R_factor_gt 0.0704
_refine_ls_shift/su_max 0.000
_refine_ls_shift/su_mean 0.000
_refine_ls_structure_factor_coef Fsqd
_refine_ls_weighting_details 'calc w=1/[\s^2^(Fo^2^)+(0.0960P)^2^+80.0000P] where P=(Fo^2^+2Fc^2^)/3'
_refine_ls_weighting_scheme calc
_refine_ls_wR_factor_gt 0.2350
_refine_ls_wR_factor_ref 0.2392
_reflns_number_gt 6909
_reflns_number_total 8244
_reflns_threshold_expression >2sigma(I)
_cod_data_source_file ic034994gsi20030821_093238_2.cif
_cod_data_source_block compound_6.(CH3NO2)2_
_cod_database_code 4312824

loop_
_symmetry_equiv_pos_as_xyz
'x, y, z'
'-x, y+1/2, -z+1/2'
'-x, -y, -z'
'x, -y-1/2, z-1/2'

loop_
_atom_site_label
_atom_site_type_symbol
_atom_site_fract_x
_atom_site_fract_y
_atom_site_fract_z
_atom_site_U_iso_or_equiv
_atom_site_adp_type
_atom_site_occupancy
_atom_site_symmetry_multiplicity
_atom_site_calc_flag
_atom_site_refinement_flags
_atom_site_disorder_assembly
_atom_site_disorder_group
Ag1A Ag 0.09703(4) 0.74187(3) 0.43174(5) 0.0177(2) Uani 1 1 d . . .
N1A N 0.0895(4) 0.7474(3) 0.0819(5) 0.0099(12) Uani 1 1 d U . .
N2A N 0.0933(4) 0.7417(3) 0.2761(5) 0.0075(11) Uani 1 1 d U . .
C1A C 0.0317(5) 0.7802(4) 0.2162(6) 0.0119(13) Uani 1 1 d U . .
C2A C -0.0313(6) 0.8186(4) 0.2603(6) 0.0162(17) Uani 1 1 d . . .
C3A C 0.0033(6) 0.8649(4) 0.3331(6) 0.0199(18) Uani 1 1 d . . .
H3A H 0.0658 0.8737 0.3515 0.024 Uiso 1 1 calc R . .
C4A C -0.0546(7) 0.8977(5) 0.3780(7) 0.027(2) Uani 1 1 d . . .
H4A H -0.0319 0.9301 0.4265 0.033 Uiso 1 1 calc R . .
C5A C -0.1447(7) 0.8837(5) 0.3527(7) 0.028(2) Uani 1 1 d . . .
H5A H -0.1838 0.9058 0.3848 0.033 Uiso 1 1 calc R . .
C6A C -0.1788(7) 0.8376(5) 0.2806(7) 0.027(2) Uani 1 1 d . . .
H6A H -0.2411 0.8281 0.2634 0.033 Uiso 1 1 calc R . .
C7A C -0.1224(6) 0.8054(4) 0.2337(6) 0.0192(17) Uani 1 1 d . . .
H7A H -0.1458 0.7743 0.1835 0.023 Uiso 1 1 calc R . .
C8A C 0.0304(5) 0.7826(4) 0.1178(6) 0.0128(14) Uani 1 1 d U . .
C9A C -0.0312(6) 0.8242(4) 0.0441(6) 0.0151(16) Uani 1 1 d . . .
C10A C -0.0363(6) 0.8938(4) 0.0587(7) 0.0202(18) Uani 1 1 d . . .
H10A H -0.0048 0.9135 0.1177 0.024 Uiso 1 1 calc R . .
C11A C -0.0881(6) 0.9333(5) -0.0146(7) 0.0222(19) Uani 1 1 d . . .
H11A H -0.0908 0.9804 -0.0059 0.027 Uiso 1 1 calc R . .
C12A C -0.1356(6) 0.9044(5) -0.1001(7) 0.025(2) Uani 1 1 d . . .
H12A H -0.1705 0.9315 -0.1500 0.031 Uiso 1 1 calc R . .
C13A C -0.1319(6) 0.8347(5) -0.1125(6) 0.0237(19) Uani 1 1 d . . .
H13A H -0.1652 0.8145 -0.1703 0.028 Uiso 1 1 calc R . .
C14A C -0.0799(6) 0.7960(4) -0.0408(6) 0.0183(17) Uani 1 1 d . . .
H14A H -0.0775 0.7489 -0.0499 0.022 Uiso 1 1 calc R . .
C15A C 0.1493(6) 0.7085(4) 0.1447(6) 0.0152(15) Uani 1 1 d U . .
H15A H 0.1907 0.6820 0.1213 0.018 Uiso 1 1 calc R . .
C16A C 0.1511(5) 0.7066(4) 0.2425(6) 0.0144(14) Uani 1 1 d U . .
H16A H 0.1943 0.6799 0.2852 0.017 Uiso 1 1 calc R . .
Ag1B Ag 0.43135(4) 0.74548(3) 0.02305(4) 0.0172(2) Uani 1 1 d . . .
N1B N 0.4285(5) 0.7480(3) 0.3672(5) 0.0119(12) Uani 1 1 d U . .
N2B N 0.4321(4) 0.7485(3) 0.1766(5) 0.0090(11) Uani 1 1 d U . .
C1B C 0.4970(5) 0.7140(4) 0.2422(6) 0.0136(14) Uani 1 1 d U . .
C2B C 0.5677(6) 0.6798(4) 0.2061(6) 0.0166(17) Uani 1 1 d . . .
C3B C 0.6167(6) 0.7159(4) 0.1530(6) 0.0162(16) Uani 1 1 d . . .
H3B H 0.6052 0.7622 0.1412 0.019 Uiso 1 1 calc R . .
C4B C 0.6824(6) 0.6840(5) 0.1173(6) 0.0220(18) Uani 1 1 d . . .
H4B H 0.7153 0.7083 0.0802 0.026 Uiso 1 1 calc R . .
C5B C 0.6994(6) 0.6164(5) 0.1364(6) 0.0211(18) Uani 1 1 d . . .
H5B H 0.7449 0.5948 0.1130 0.025 Uiso 1 1 calc R . .
C6B C 0.6511(6) 0.5800(5) 0.1889(7) 0.0241(19) Uani 1 1 d . . .
H6B H 0.6631 0.5338 0.2012 0.029 Uiso 1 1 calc R . .
C7B C 0.5848(6) 0.6118(4) 0.2235(6) 0.0200(18) Uani 1 1 d . . .
H7B H 0.5511 0.5870 0.2591 0.024 Uiso 1 1 calc R . .
C8B C 0.4936(5) 0.7137(4) 0.3408(6) 0.0136(14) Uani 1 1 d U . .
C9B C 0.5572(6) 0.6752(4) 0.4168(6) 0.0147(16) Uani 1 1 d . . .
C10B C 0.6490(6) 0.6857(4) 0.4391(6) 0.0184(17) Uani 1 1 d . . .
H10B H 0.6740 0.7164 0.4021 0.022 Uiso 1 1 calc R . .
C11B C 0.7045(6) 0.6514(4) 0.5155(6) 0.0212(18) Uani 1 1 d . . .
H11B H 0.7672 0.6592 0.5315 0.025 Uiso 1 1 calc R . .
C12B C 0.6675(6) 0.6054(4) 0.5685(6) 0.0217(19) Uani 1 1 d . . .
H12B H 0.7053 0.5817 0.6204 0.026 Uiso 1 1 calc R . .
C13B C 0.5768(7) 0.5944(4) 0.5461(6) 0.0230(19) Uani 1 1 d . . .
H13B H 0.5522 0.5629 0.5824 0.028 Uiso 1 1 calc R . .
C14B C 0.5211(6) 0.6288(4) 0.4708(6) 0.0192(17) Uani 1 1 d . . .
H14B H 0.4584 0.6211 0.4557 0.023 Uiso 1 1 calc R . .
C15B C 0.3693(6) 0.7813(4) 0.3032(6) 0.0173(15) Uani 1 1 d U . .
H15B H 0.3246 0.8064 0.3232 0.021 Uiso 1 1 calc R . .
C16B C 0.3704(6) 0.7807(4) 0.2075(6) 0.0157(15) Uani 1 1 d U . .
H16B H 0.3253 0.8044 0.1624 0.019 Uiso 1 1 calc R . .
B1A B 0.2094(7) 0.5839(5) 0.7228(8) 0.020(2) Uani 1 1 d . . .
F1A F 0.1982(4) 0.6354(3) 0.7864(4) 0.0293(13) Uani 1 1 d . . .
F2A F 0.2996(4) 0.5721(3) 0.7343(4) 0.0268(12) Uani 1 1 d . . .
F3A F 0.1676(4) 0.5272(3) 0.7479(5) 0.0410(16) Uani 1 1 d . . .
F4A F 0.1709(5) 0.6040(5) 0.6299(5) 0.059(2) Uani 1 1 d . . .
B1B B 0.3161(7) 0.5697(5) 0.2457(7) 0.022(2) Uani 1 1 d . . .
F1B F 0.2263(4) 0.5594(3) 0.2023(4) 0.0350(14) Uani 1 1 d . . .
F2B F 0.3235(4) 0.6176(3) 0.3197(4) 0.0334(14) Uani 1 1 d . . .
F3B F 0.3606(4) 0.5942(3) 0.1803(4) 0.0380(15) Uani 1 1 d . . .
F4B F 0.3564(5) 0.5110(3) 0.2855(5) 0.0501(18) Uani 1 1 d . . .
N1C N 0.2319(5) 0.6140(4) 0.4717(5) 0.0229(16) Uani 1 1 d . . .
O1C O 0.2626(4) 0.6701(3) 0.4897(5) 0.0243(14) Uani 1 1 d . . .
O2C O 0.1563(5) 0.6029(4) 0.4232(5) 0.0305(15) Uani 1 1 d . . .
C1C C 0.2904(7) 0.5557(5) 0.5065(8) 0.032(2) Uani 1 1 d . . .
H1C1 H 0.3276 0.5465 0.4613 0.048 Uiso 1 1 d R . .
H1C2 H 0.2535 0.5165 0.5109 0.048 Uiso 1 1 d R . .
H1C3 H 0.3290 0.5658 0.5704 0.048 Uiso 1 1 d R . .
N1D N 0.3049(6) 0.6145(4) -0.0128(5) 0.0248(17) Uani 1 1 d . . .
O1D O 0.2709(4) 0.6687(3) -0.0053(5) 0.0235(14) Uani 1 1 d . . .
O2D O 0.3816(5) 0.6082(4) -0.0227(5) 0.0313(16) Uani 1 1 d . . .
C1D C 0.2505(7) 0.5521(5) -0.0147(7) 0.030(2) Uani 1 1 d . . .
H1D1 H 0.2110 0.5573 0.0291 0.045 Uiso 1 1 d R . .
H1D2 H 0.2905 0.5139 0.0059 0.045 Uiso 1 1 d R . .
H1D3 H 0.2144 0.5443 -0.0805 0.045 Uiso 1 1 d R . .
N1E N 0.0516(6) 0.4171(4) 0.8502(6) 0.0301(19) Uani 1 1 d . . .
O1E O 0.0665(6) 0.3564(4) 0.8566(7) 0.050(2) Uani 1 1 d . . .
O2E O 0.0883(5) 0.4563(4) 0.9150(5) 0.0347(17) Uani 1 1 d . . .
C1E C -0.0110(7) 0.4433(6) 0.7640(8) 0.034(2) Uani 1 1 d . . .
H1E1 H -0.0199 0.4099 0.7122 0.051 Uiso 1 1 d R . .
H1E2 H 0.0135 0.4844 0.7430 0.051 Uiso 1 1 d R . .
H1E3 H -0.0684 0.4532 0.7790 0.051 Uiso 1 1 d R . .
N1F N 0.4119(6) 0.3980(4) 0.1555(7) 0.032(2) Uani 1 1 d . . .
O1F O 0.3407(6) 0.4015(6) 0.0956(7) 0.058(3) Uani 1 1 d . . .
O2F O 0.4301(7) 0.3567(5) 0.2191(8) 0.060(3) Uani 1 1 d . . .
C1F C 0.4786(8) 0.4482(6) 0.1470(11) 0.047(3) Uani 1 1 d . . .
H1F1 H 0.5292 0.4461 0.2039 0.070 Uiso 1 1 d R . .
H1F2 H 0.4516 0.4929 0.1424 0.070 Uiso 1 1 d R . .
H1F3 H 0.4998 0.4394 0.0888 0.070 Uiso 1 1 d R . .

loop_
_atom_site_aniso_label
_atom_site_aniso_U_11
_atom_site_aniso_U_22
_atom_site_aniso_U_33
_atom_site_aniso_U_23
_atom_site_aniso_U_13
_atom_site_aniso_U_12
Ag1A 0.0209(4) 0.0225(3) 0.0110(3) -0.0008(2) 0.0063(3) 0.0001(2)
N1A 0.0074(19) 0.0120(19) 0.0125(18) 0.0010(15) 0.0064(15) 0.0017(15)
N2A 0.0063(18) 0.0095(18) 0.0074(18) -0.0025(14) 0.0032(15) -0.0017(15)
C1A 0.014(4) 0.012(3) 0.010(3) -0.004(3) 0.004(3) 0.001(2)
C2A 0.022(4) 0.014(4) 0.015(4) 0.003(3) 0.011(3) 0.007(3)
C3A 0.023(5) 0.022(4) 0.017(4) 0.001(3) 0.010(4) 0.001(3)
C4A 0.039(6) 0.025(5) 0.020(5) -0.005(4) 0.013(4) 0.002(4)
C5A 0.031(5) 0.028(5) 0.030(5) -0.001(4) 0.019(4) 0.010(4)
C6A 0.021(5) 0.039(5) 0.024(5) 0.010(4) 0.009(4) 0.010(4)
C7A 0.019(4) 0.023(4) 0.016(4) 0.000(3) 0.004(3) 0.002(3)
C8A 0.013(4) 0.013(4) 0.014(3) -0.002(3) 0.007(3) 0.002(3)
C9A 0.016(4) 0.016(4) 0.015(4) 0.004(3) 0.007(3) 0.002(3)
C10A 0.021(5) 0.016(4) 0.023(4) -0.001(3) 0.005(4) -0.001(3)
C11A 0.021(5) 0.020(4) 0.028(5) 0.009(4) 0.009(4) 0.002(3)
C12A 0.020(5) 0.029(5) 0.026(5) 0.012(4) 0.004(4) 0.008(4)
C13A 0.022(5) 0.034(5) 0.013(4) 0.002(4) 0.001(3) 0.003(4)
C14A 0.021(4) 0.020(4) 0.017(4) -0.001(3) 0.009(3) 0.001(3)
C15A 0.018(4) 0.016(4) 0.014(3) 0.004(3) 0.009(3) 0.005(3)
C16A 0.012(4) 0.019(4) 0.013(3) 0.001(3) 0.003(3) 0.004(3)
Ag1B 0.0211(4) 0.0215(3) 0.0099(3) -0.0011(2) 0.0054(3) -0.0023(2)
N1B 0.0115(19) 0.0124(19) 0.0107(19) 0.0000(15) 0.0005(15) 0.0001(15)
N2B 0.0119(19) 0.0102(19) 0.0070(18) -0.0020(14) 0.0060(15) -0.0028(15)
C1B 0.011(3) 0.015(4) 0.014(3) 0.001(3) 0.003(3) -0.001(3)
C2B 0.017(4) 0.016(4) 0.014(4) -0.002(3) -0.001(3) 0.002(3)
C3B 0.018(4) 0.015(4) 0.016(4) -0.002(3) 0.006(3) 0.001(3)
C4B 0.022(5) 0.026(5) 0.020(4) -0.001(4) 0.008(4) 0.001(4)
C5B 0.018(4) 0.025(4) 0.020(4) -0.005(3) 0.006(4) 0.007(3)
C6B 0.029(5) 0.018(4) 0.024(5) -0.002(3) 0.005(4) 0.005(4)
C7B 0.027(5) 0.017(4) 0.018(4) 0.003(3) 0.008(4) 0.003(3)
C8B 0.013(4) 0.013(4) 0.014(3) 0.001(3) 0.003(3) -0.001(3)
C9B 0.018(4) 0.013(4) 0.015(4) 0.000(3) 0.007(3) 0.005(3)
C10B 0.021(5) 0.020(4) 0.015(4) -0.003(3) 0.005(3) -0.001(3)
C11B 0.020(5) 0.023(4) 0.019(4) -0.006(3) 0.003(3) 0.004(3)
C12B 0.029(5) 0.020(4) 0.013(4) -0.002(3) -0.001(4) 0.009(4)
C13B 0.031(5) 0.019(4) 0.017(4) 0.003(3) 0.002(4) 0.005(4)
C14B 0.017(4) 0.024(4) 0.017(4) 0.000(3) 0.007(3) 0.001(3)
C15B 0.021(4) 0.022(4) 0.008(3) -0.002(3) 0.002(3) 0.005(3)
C16B 0.020(4) 0.018(4) 0.012(3) 0.000(3) 0.008(3) 0.003(3)
B1A 0.017(5) 0.020(5) 0.023(5) 0.000(4) 0.004(4) 0.001(4)
F1A 0.024(3) 0.019(3) 0.047(4) -0.007(2) 0.011(3) -0.001(2)
F2A 0.024(3) 0.024(3) 0.031(3) 0.003(2) 0.005(2) 0.004(2)
F3A 0.049(4) 0.029(3) 0.053(4) -0.015(3) 0.028(3) -0.019(3)
F4A 0.036(4) 0.115(7) 0.028(4) 0.023(4) 0.014(3) 0.035(4)
B1B 0.027(6) 0.024(5) 0.014(5) 0.000(4) 0.006(4) 0.000(4)
F1B 0.028(3) 0.044(3) 0.034(3) -0.010(3) 0.010(3) -0.005(3)
F2B 0.033(3) 0.041(3) 0.026(3) -0.013(3) 0.006(2) 0.006(3)
F3B 0.039(4) 0.052(4) 0.025(3) 0.006(3) 0.012(3) -0.016(3)
F4B 0.072(5) 0.031(3) 0.049(4) 0.018(3) 0.018(4) 0.024(3)
N1C 0.026(4) 0.026(4) 0.016(4) -0.002(3) 0.004(3) -0.001(3)
O1C 0.030(4) 0.022(3) 0.022(3) -0.001(3) 0.008(3) 0.001(3)
O2C 0.028(4) 0.034(4) 0.025(4) 0.000(3) -0.002(3) -0.006(3)
C1C 0.037(6) 0.028(5) 0.034(6) 0.008(4) 0.013(5) 0.008(4)
N1D 0.040(5) 0.022(4) 0.013(4) -0.002(3) 0.009(3) -0.003(3)
O1D 0.030(4) 0.022(3) 0.021(3) -0.003(3) 0.010(3) 0.002(3)
O2D 0.029(4) 0.038(4) 0.030(4) 0.002(3) 0.014(3) 0.005(3)
C1D 0.042(6) 0.020(5) 0.025(5) 0.002(4) 0.005(4) -0.010(4)
N1E 0.025(4) 0.029(4) 0.035(5) -0.003(4) 0.007(4) -0.009(3)
O1E 0.050(5) 0.024(4) 0.068(6) -0.001(4) -0.003(4) -0.006(4)
O2E 0.038(4) 0.040(4) 0.025(4) -0.004(3) 0.006(3) -0.015(3)
C1E 0.030(6) 0.037(6) 0.032(6) 0.000(4) 0.002(4) -0.009(4)
N1F 0.035(5) 0.033(5) 0.034(5) -0.005(4) 0.018(4) 0.003(4)
O1F 0.036(5) 0.085(7) 0.047(5) -0.009(5) -0.002(4) -0.009(5)
O2F 0.071(7) 0.043(5) 0.074(7) 0.031(5) 0.032(5) 0.031(5)
C1F 0.026(6) 0.035(6) 0.084(10) 0.003(6) 0.021(6) 0.001(5)

loop_
_atom_type_symbol
_atom_type_description
_atom_type_scat_dispersion_real
_atom_type_scat_dispersion_imag
_atom_type_scat_source
C C 0.0033 0.0016 'International Tables Vol C Tables 4.2.6.8 and 6.1.1.4'
H H 0.0000 0.0000 'International Tables Vol C Tables 4.2.6.8 and 6.1.1.4'
B B 0.0013 0.0007 'International Tables Vol C Tables 4.2.6.8 and 6.1.1.4'
N N 0.0061 0.0033 'International Tables Vol C Tables 4.2.6.8 and 6.1.1.4'
O O 0.0106 0.0060 'International Tables Vol C Tables 4.2.6.8 and 6.1.1.4'
F F 0.0171 0.0103 'International Tables Vol C Tables 4.2.6.8 and 6.1.1.4'
Ag Ag -0.8971 1.1015 'International Tables Vol C Tables 4.2.6.8 and 6.1.1.4'

loop_
_geom_angle_atom_site_label_1
_geom_angle_atom_site_label_2
_geom_angle_atom_site_label_3
_geom_angle
_geom_angle_site_symmetry_1
_geom_angle_site_symmetry_3
_geom_angle_publ_flag
N1A Ag1A N2A 172.9(2) 4_576 . ?
N1A Ag1A O1C 91.3(2) 4_576 . ?
N2A Ag1A O1C 95.3(2) . . ?
N1A Ag1A O2C 103.0(2) 4_576 . ?
N2A Ag1A O2C 83.6(2) . . ?
O1C Ag1A O2C 43.51(19) . . ?
N1A Ag1A O1D 84.8(2) 4_576 4_576 ?
N2A Ag1A O1D 95.70(19) . 4_576 ?
O1C Ag1A O1D 64.41(18) . 4_576 ?
O2C Ag1A O1D 107.20(18) . 4_576 ?
C8A N1A C15A 117.3(7) . . ?
C8A N1A Ag1A 121.7(5) . 4_575 ?
C15A N1A Ag1A 120.8(5) . 4_575 ?
C16A N2A C1A 120.4(7) . . ?
C16A N2A Ag1A 121.1(5) . . ?
C1A N2A Ag1A 118.5(5) . . ?
N2A C1A C8A 119.4(7) . . ?
N2A C1A C2A 117.0(7) . . ?
C8A C1A C2A 123.7(7) . . ?
C7A C2A C3A 120.5(8) . . ?
C7A C2A C1A 120.3(7) . . ?
C3A C2A C1A 119.0(8) . . ?
C4A C3A C2A 119.1(9) . . ?
C4A C3A H3A 120.4 . . ?
C2A C3A H3A 120.4 . . ?
C5A C4A C3A 120.4(9) . . ?
C5A C4A H4A 119.8 . . ?
C3A C4A H4A 119.8 . . ?
C4A C5A C6A 120.3(8) . . ?
C4A C5A H5A 119.8 . . ?
C6A C5A H5A 119.8 . . ?
C7A C6A C5A 120.1(9) . . ?
C7A C6A H6A 119.9 . . ?
C5A C6A H6A 119.9 . . ?
C6A C7A C2A 119.6(8) . . ?
C6A C7A H7A 120.2 . . ?
C2A C7A H7A 120.2 . . ?
N1A C8A C1A 121.2(7) . . ?
N1A C8A C9A 113.3(7) . . ?
C1A C8A C9A 125.4(7) . . ?
C14A C9A C10A 119.6(8) . . ?
C14A C9A C8A 120.7(7) . . ?
C10A C9A C8A 119.6(8) . . ?
C11A C10A C9A 119.3(8) . . ?
C11A C10A H10A 120.4 . . ?
C9A C10A H10A 120.4 . . ?
C12A C11A C10A 120.4(8) . . ?
C12A C11A H11A 119.8 . . ?
C10A C11A H11A 119.8 . . ?
C11A C12A C13A 119.6(8) . . ?
C11A C12A H12A 120.2 . . ?
C13A C12A H12A 120.2 . . ?
C14A C13A C12A 119.9(9) . . ?
C14A C13A H13A 120.0 . . ?
C12A C13A H13A 120.0 . . ?
C13A C14A C9A 121.1(8) . . ?
C13A C14A H14A 119.4 . . ?
C9A C14A H14A 119.4 . . ?
N1A C15A C16A 121.4(7) . . ?
N1A C15A H15A 119.3 . . ?
C16A C15A H15A 119.3 . . ?
N2A C16A C15A 120.3(7) . . ?
N2A C16A H16A 119.8 . . ?
C15A C16A H16A 119.8 . . ?
N2B Ag1B N1B 175.0(2) . 4_575 ?
N2B Ag1B O1D 87.1(2) . . ?
N1B Ag1B O1D 94.9(2) 4_575 . ?
N2B Ag1B O2D 100.9(2) . . ?
N1B Ag1B O2D 83.7(2) 4_575 . ?
O1D Ag1B O2D 44.14(19) . . ?
N2B Ag1B O1C 86.4(2) . 4_575 ?
N1B Ag1B O1C 90.2(2) 4_575 4_575 ?
O1D Ag1B O1C 66.24(18) . 4_575 ?
O2D Ag1B O1C 108.82(19) . 4_575 ?
C15B N1B C8B 120.4(7) . . ?
C15B N1B Ag1B 120.8(5) . 4_576 ?
C8B N1B Ag1B 118.6(5) . 4_576 ?
C16B N2B C1B 118.8(7) . . ?
C16B N2B Ag1B 121.6(6) . . ?
C1B N2B Ag1B 119.6(5) . . ?
N2B C1B C8B 118.8(7) . . ?
N2B C1B C2B 117.8(7) . . ?
C8B C1B C2B 123.4(7) . . ?
C3B C2B C7B 119.8(8) . . ?
C3B C2B C1B 119.6(7) . . ?
C7B C2B C1B 120.7(8) . . ?
C2B C3B C4B 120.1(8) . . ?
C2B C3B H3B 120.0 . . ?
C4B C3B H3B 120.0 . . ?
C5B C4B C3B 119.4(8) . . ?
C5B C4B H4B 120.3 . . ?
C3B C4B H4B 120.3 . . ?
C6B C5B C4B 121.0(8) . . ?
C6B C5B H5B 119.5 . . ?
C4B C5B H5B 119.5 . . ?
C5B C6B C7B 119.5(8) . . ?
C5B C6B H6B 120.3 . . ?
C7B C6B H6B 120.3 . . ?
C6B C7B C2B 120.2(8) . . ?
C6B C7B H7B 119.9 . . ?
C2B C7B H7B 119.9 . . ?
N1B C8B C1B 119.1(7) . . ?
N1B C8B C9B 117.5(7) . . ?
C1B C8B C9B 123.3(7) . . ?
C10B C9B C14B 119.4(8) . . ?
C10B C9B C8B 122.9(7) . . ?
C14B C9B C8B 117.6(7) . . ?
C9B C10B C11B 120.2(8) . . ?
C9B C10B H10B 119.9 . . ?
C11B C10B H10B 119.9 . . ?
C10B C11B C12B 119.6(8) . . ?
C10B C11B H11B 120.2 . . ?
C12B C11B H11B 120.2 . . ?
C13B C12B C11B 120.4(8) . . ?
C13B C12B H12B 119.8 . . ?
C11B C12B H12B 119.8 . . ?
C12B C13B C14B 120.3(9) . . ?
C12B C13B H13B 119.9 . . ?
C14B C13B H13B 119.9 . . ?
C13B C14B C9B 120.1(8) . . ?
C13B C14B H14B 120.0 . . ?
C9B C14B H14B 120.0 . . ?
N1B C15B C16B 121.1(8) . . ?
N1B C15B H15B 119.5 . . ?
C16B C15B H15B 119.5 . . ?
N2B C16B C15B 121.8(8) . . ?
N2B C16B H16B 119.1 . . ?
C15B C16B H16B 119.1 . . ?
F4A B1A F2A 110.4(8) . . ?
F4A B1A F3A 111.6(9) . . ?
F2A B1A F3A 110.3(8) . . ?
F4A B1A F1A 108.6(8) . . ?
F2A B1A F1A 109.0(8) . . ?
F3A B1A F1A 106.9(8) . . ?
F3B B1B F4B 109.4(8) . . ?
F3B B1B F1B 110.9(8) . . ?
F4B B1B F1B 111.0(8) . . ?
F3B B1B F2B 107.8(8) . . ?
F4B B1B F2B 108.7(8) . . ?
F1B B1B F2B 109.0(8) . . ?
O1C N1C O2C 123.6(8) . . ?
O1C N1C C1C 118.5(8) . . ?
O2C N1C C1C 117.8(8) . . ?
N1C O1C Ag1A 97.3(5) . . ?
N1C O2C Ag1A 93.9(5) . . ?
N1C C1C H1C1 109.5 . . ?
N1C C1C H1C2 109.5 . . ?
H1C1 C1C H1C2 109.5 . . ?
N1C C1C H1C3 109.5 . . ?
H1C1 C1C H1C3 109.5 . . ?
H1C2 C1C H1C3 109.5 . . ?
O1D N1D O2D 123.2(8) . . ?
O1D N1D C1D 119.2(8) . . ?
O2D N1D C1D 117.5(8) . . ?
N1D O1D Ag1B 96.5(5) . . ?
N1D O2D Ag1B 95.0(5) . . ?
N1D C1D H1D1 109.5 . . ?
N1D C1D H1D2 109.5 . . ?
H1D1 C1D H1D2 109.5 . . ?
N1D C1D H1D3 109.5 . . ?
H1D1 C1D H1D3 109.5 . . ?
H1D2 C1D H1D3 109.5 . . ?
O1E N1E O2E 121.6(9) . . ?
O1E N1E C1E 119.1(9) . . ?
O2E N1E C1E 119.2(9) . . ?
N1E C1E H1E1 109.5 . . ?
N1E C1E H1E2 109.5 . . ?
H1E1 C1E H1E2 109.5 . . ?
N1E C1E H1E3 109.4 . . ?
H1E1 C1E H1E3 109.5 . . ?
H1E2 C1E H1E3 109.5 . . ?
O2F N1F O1F 124.9(11) . . ?
O2F N1F C1F 119.4(11) . . ?
O1F N1F C1F 115.7(10) . . ?
N1F C1F H1F1 109.5 . . ?
N1F C1F H1F2 109.5 . . ?
H1F1 C1F H1F2 109.5 . . ?
N1F C1F H1F3 109.5 . . ?
H1F1 C1F H1F3 109.5 . . ?
H1F2 C1F H1F3 109.5 . . ?

loop_
_geom_bond_atom_site_label_1
_geom_bond_atom_site_label_2
_geom_bond_distance
_geom_bond_site_symmetry_2
_geom_bond_publ_flag
Ag1A N1A 2.186(7) 4_576 ?
Ag1A N2A 2.209(6) . ?
Ag1A O1C 2.865(7) . ?
Ag1A O2C 2.933(7) . ?
Ag1A O1D 3.161(6) 4_576 ?
N1A C8A 1.347(10) . ?
N1A C15A 1.362(10) . ?
N1A Ag1A 2.186(7) 4_575 ?
N2A C16A 1.312(10) . ?
N2A C1A 1.351(10) . ?
C1A C8A 1.401(11) . ?
C1A C2A 1.492(10) . ?
C2A C7A 1.386(12) . ?
C2A C3A 1.395(12) . ?
C3A C4A 1.384(13) . ?
C3A H3A 0.9500 . ?
C4A C5A 1.375(15) . ?
C4A H4A 0.9500 . ?
C5A C6A 1.386(14) . ?
C5A H5A 0.9500 . ?
C6A C7A 1.378(13) . ?
C6A H6A 0.9500 . ?
C7A H7A 0.9500 . ?
C8A C9A 1.487(11) . ?
C9A C14A 1.381(12) . ?
C9A C10A 1.409(11) . ?
C10A C11A 1.395(12) . ?
C10A H10A 0.9500 . ?
C11A C12A 1.387(14) . ?
C11A H11A 0.9500 . ?
C12A C13A 1.404(14) . ?
C12A H12A 0.9500 . ?
C13A C14A 1.373(12) . ?
C13A H13A 0.9500 . ?
C14A H14A 0.9500 . ?
C15A C16A 1.390(11) . ?
C15A H15A 0.9500 . ?
C16A H16A 0.9500 . ?
Ag1B N2B 2.190(6) . ?
Ag1B N1B 2.218(7) 4_575 ?
Ag1B O1D 2.853(7) . ?
Ag1B O2D 2.879(7) . ?
Ag1B O1C 3.037(7) 4_575 ?
N1B C15B 1.306(11) . ?
N1B C8B 1.343(11) . ?
N1B Ag1B 2.218(7) 4_576 ?
N2B C16B 1.311(10) . ?
N2B C1B 1.375(10) . ?
C1B C8B 1.421(11) . ?
C1B C2B 1.481(11) . ?
C2B C3B 1.393(12) . ?
C2B C7B 1.395(12) . ?
C3B C4B 1.394(12) . ?
C3B H3B 0.9500 . ?
C4B C5B 1.389(13) . ?
C4B H4B 0.9500 . ?
C5B C6B 1.384(13) . ?
C5B H5B 0.9500 . ?
C6B C7B 1.391(13) . ?
C6B H6B 0.9500 . ?
C7B H7B 0.9500 . ?
C8B C9B 1.486(11) . ?
C9B C10B 1.387(12) . ?
C9B C14B 1.405(12) . ?
C10B C11B 1.390(12) . ?
C10B H10B 0.9500 . ?
C11B C12B 1.398(13) . ?
C11B H11B 0.9500 . ?
C12B C13B 1.372(14) . ?
C12B H12B 0.9500 . ?
C13B C14B 1.384(12) . ?
C13B H13B 0.9500 . ?
C14B H14B 0.9500 . ?
C15B C16B 1.371(11) . ?
C15B H15B 0.9500 . ?
C16B H16B 0.9500 . ?
B1A F4A 1.374(12) . ?
B1A F2A 1.379(12) . ?
B1A F3A 1.391(12) . ?
B1A F1A 1.410(11) . ?
B1B F3B 1.376(12) . ?
B1B F4B 1.383(12) . ?
B1B F1B 1.386(12) . ?
B1B F2B 1.408(11) . ?
N1C O1C 1.220(10) . ?
N1C O2C 1.221(10) . ?
N1C C1C 1.481(12) . ?
C1C H1C1 0.9800 . ?
C1C H1C2 0.9800 . ?
C1C H1C3 0.9800 . ?
N1D O1D 1.219(10) . ?
N1D O2D 1.229(11) . ?
N1D C1D 1.498(12) . ?
C1D H1D1 0.9800 . ?
C1D H1D2 0.9800 . ?
C1D H1D3 0.9800 . ?
N1E O1E 1.233(12) . ?
N1E O2E 1.238(11) . ?
N1E C1E 1.463(13) . ?
C1E H1E1 0.9800 . ?
C1E H1E2 0.9800 . ?
C1E H1E3 0.9800 . ?
N1F O2F 1.209(12) . ?
N1F O1F 1.216(12) . ?
N1F C1F 1.462(14) . ?
C1F H1F1 0.9800 . ?
C1F H1F2 0.9800 . ?
C1F H1F3 0.9800 . ?

loop_
_geom_torsion_atom_site_label_1
_geom_torsion_atom_site_label_2
_geom_torsion_atom_site_label_3
_geom_torsion_atom_site_label_4
_geom_torsion
_geom_torsion_site_symmetry_1
_geom_torsion_site_symmetry_2
_geom_torsion_site_symmetry_3
_geom_torsion_site_symmetry_4
_geom_torsion_publ_flag
N1A Ag1A N2A C16A 167.0(17) 4_576 . . . ?
O1C Ag1A N2A C16A 8.2(6) . . . . ?
O2C Ag1A N2A C16A -33.7(6) . . . . ?
O1D Ag1A N2A C16A 73.0(6) 4_576 . . . ?
N1A Ag1A N2A C1A -11(2) 4_576 . . . ?
O1C Ag1A N2A C1A -169.7(5) . . . . ?
O2C Ag1A N2A C1A 148.3(6) . . . . ?
O1D Ag1A N2A C1A -105.0(5) 4_576 . . . ?
C16A N2A C1A C8A -0.4(11) . . . . ?
Ag1A N2A C1A C8A 177.6(6) . . . . ?
C16A N2A C1A C2A -179.8(7) . . . . ?
Ag1A N2A C1A C2A -1.8(9) . . . . ?
N2A C1A C2A C7A -116.5(9) . . . . ?
C8A C1A C2A C7A 64.1(11) . . . . ?
N2A C1A C2A C3A 59.4(10) . . . . ?
C8A C1A C2A C3A -120.0(9) . . . . ?
C7A C2A C3A C4A -0.4(13) . . . . ?
C1A C2A C3A C4A -176.3(8) . . . . ?
C2A C3A C4A C5A 1.5(14) . . . . ?
C3A C4A C5A C6A -1.3(15) . . . . ?
C4A C5A C6A C7A 0.0(15) . . . . ?
C5A C6A C7A C2A 1.1(14) . . . . ?
C3A C2A C7A C6A -0.9(13) . . . . ?
C1A C2A C7A C6A 174.9(8) . . . . ?
C15A N1A C8A C1A 1.1(11) . . . . ?
Ag1A N1A C8A C1A -173.9(6) 4_575 . . . ?
C15A N1A C8A C9A 179.2(7) . . . . ?
Ag1A N1A C8A C9A 4.2(9) 4_575 . . . ?
N2A C1A C8A N1A 0.0(12) . . . . ?
C2A C1A C8A N1A 179.3(7) . . . . ?
N2A C1A C8A C9A -177.9(7) . . . . ?
C2A C1A C8A C9A 1.4(13) . . . . ?
N1A C8A C9A C14A 52.9(10) . . . . ?
C1A C8A C9A C14A -129.1(9) . . . . ?
N1A C8A C9A C10A -123.7(8) . . . . ?
C1A C8A C9A C10A 54.4(12) . . . . ?
C14A C9A C10A C11A -2.3(13) . . . . ?
C8A C9A C10A C11A 174.3(8) . . . . ?
C9A C10A C11A C12A 1.4(13) . . . . ?
C10A C11A C12A C13A 0.4(14) . . . . ?
C11A C12A C13A C14A -1.3(14) . . . . ?
C12A C13A C14A C9A 0.3(14) . . . . ?
C10A C9A C14A C13A 1.5(13) . . . . ?
C8A C9A C14A C13A -175.1(8) . . . . ?
C8A N1A C15A C16A -1.7(12) . . . . ?
Ag1A N1A C15A C16A 173.3(6) 4_575 . . . ?
C1A N2A C16A C15A -0.3(12) . . . . ?
Ag1A N2A C16A C15A -178.3(6) . . . . ?
N1A C15A C16A N2A 1.4(13) . . . . ?
N1B Ag1B N2B C16B 47(3) 4_575 . . . ?
O1D Ag1B N2B C16B -66.7(6) . . . . ?
O2D Ag1B N2B C16B -108.9(6) . . . . ?
O1C Ag1B N2B C16B -0.4(6) 4_575 . . . ?
N1B Ag1B N2B C1B -135(3) 4_575 . . . ?
O1D Ag1B N2B C1B 111.1(6) . . . . ?
O2D Ag1B N2B C1B 68.9(6) . . . . ?
O1C Ag1B N2B C1B 177.4(6) 4_575 . . . ?
C16B N2B C1B C8B 1.1(11) . . . . ?
Ag1B N2B C1B C8B -176.8(5) . . . . ?
C16B N2B C1B C2B -178.0(7) . . . . ?
Ag1B N2B C1B C2B 4.1(9) . . . . ?
N2B C1B C2B C3B 53.3(11) . . . . ?
C8B C1B C2B C3B -125.8(9) . . . . ?
N2B C1B C2B C7B -125.8(9) . . . . ?
C8B C1B C2B C7B 55.1(12) . . . . ?
C7B C2B C3B C4B 0.1(13) . . . . ?
C1B C2B C3B C4B -178.9(8) . . . . ?
C2B C3B C4B C5B -1.0(13) . . . . ?
C3B C4B C5B C6B 1.1(14) . . . . ?
C4B C5B C6B C7B -0.3(14) . . . . ?
C5B C6B C7B C2B -0.6(14) . . . . ?
C3B C2B C7B C6B 0.6(13) . . . . ?
C1B C2B C7B C6B 179.7(8) . . . . ?
C15B N1B C8B C1B -0.2(11) . . . . ?
Ag1B N1B C8B C1B -174.6(6) 4_576 . . . ?
C15B N1B C8B C9B -178.3(7) . . . . ?
Ag1B N1B C8B C9B 7.4(9) 4_576 . . . ?
N2B C1B C8B N1B -1.2(11) . . . . ?
C2B C1B C8B N1B 177.8(7) . . . . ?
N2B C1B C8B C9B 176.7(7) . . . . ?
C2B C1B C8B C9B -4.3(12) . . . . ?
N1B C8B C9B C10B -122.2(9) . . . . ?
C1B C8B C9B C10B 59.8(11) . . . . ?
N1B C8B C9B C14B 54.6(10) . . . . ?
C1B C8B C9B C14B -123.4(9) . . . . ?
C14B C9B C10B C11B -1.2(12) . . . . ?
C8B C9B C10B C11B 175.5(8) . . . . ?
C9B C10B C11B C12B 1.2(12) . . . . ?
C10B C11B C12B C13B -0.5(13) . . . . ?
C11B C12B C13B C14B -0.2(13) . . . . ?
C12B C13B C14B C9B 0.2(13) . . . . ?
C10B C9B C14B C13B 0.5(12) . . . . ?
C8B C9B C14B C13B -176.4(8) . . . . ?
C8B N1B C15B C16B 1.8(12) . . . . ?
Ag1B N1B C15B C16B 176.0(6) 4_576 . . . ?
C1B N2B C16B C15B 0.4(12) . . . . ?
Ag1B N2B C16B C15B 178.3(6) . . . . ?
N1B C15B C16B N2B -2.0(13) . . . . ?
O2C N1C O1C Ag1A 14.1(9) . . . . ?
C1C N1C O1C Ag1A -168.9(7) . . . . ?
N1A Ag1A O1C N1C 100.6(5) 4_576 . . . ?
N2A Ag1A O1C N1C -81.9(5) . . . . ?
O2C Ag1A O1C N1C -7.0(5) . . . . ?
O1D Ag1A O1C N1C -175.7(5) 4_576 . . . ?
O1C N1C O2C Ag1A -13.6(9) . . . . ?
C1C N1C O2C Ag1A 169.3(7) . . . . ?
N1A Ag1A O2C N1C -70.9(5) 4_576 . . . ?
N2A Ag1A O2C N1C 111.6(5) . . . . ?
O1C Ag1A O2C N1C 7.0(5) . . . . ?
O1D Ag1A O2C N1C 17.6(5) 4_576 . . . ?
O2D N1D O1D Ag1B -11.8(9) . . . . ?
C1D N1D O1D Ag1B 171.0(7) . . . . ?
N2B Ag1B O1D N1D -102.9(5) . . . . ?
N1B Ag1B O1D N1D 81.7(5) 4_575 . . . ?
O2D Ag1B O1D N1D 6.0(4) . . . . ?
O1C Ag1B O1D N1D 169.8(5) 4_575 . . . ?
O1D N1D O2D Ag1B 11.7(9) . . . . ?
C1D N1D O2D Ag1B -171.1(6) . . . . ?
N2B Ag1B O2D N1D 68.2(5) . . . . ?
N1B Ag1B O2D N1D -109.7(5) 4_575 . . . ?
O1D Ag1B O2D N1D -6.0(4) . . . . ?
O1C Ag1B O2D N1D -21.7(5) 4_575 . . . ?
